data_7708051
loop_
_publ_author_name
'Li, Xiang'
'Liu, Yu-Han'
'Zhu, Guang-Zhou'
'Yang, Feng-Lei'
'Gao, Feng'

_publ_section_title
;
 Successive syntheses and magnetic properties of homodinuclear lanthanide
 macrocyclic complexes
;
_journal_name_full 'Dalton Transactions'
_journal_paper_doi 10.1039/D1DT01514A
_journal_year 2021
_chemical_formula_moiety 'C56 H62 Dy2 N4 O10, 6[C2H4Cl2]'
_chemical_formula_sum 'C68 H86 Cl12 Dy2 N4 O10'
_chemical_formula_weight 1869.80
_space_group_crystal_system monoclinic
_space_group_IT_number 14
_space_group_name_Hall '-P 2ybc'
_space_group_name_H-M_alt 'P 1 21/c 1'
_atom_sites_solution_hydrogens geom
_audit_creation_date 2021-07-15
_audit_creation_method
;
Olex2 1.2
(compiled 2018.05.29 svn.r3508 for OlexSys, GUI svn.r5506)
;
_audit_update_record
;
2021-07-28 deposited with the CCDC.	2021-07-29 downloaded from the CCDC.
;
_cell_angle_alpha 90
_cell_angle_beta 100.092(3)
_cell_angle_gamma 90
_cell_formula_units_Z 2
_cell_length_a 11.562(2)
_cell_length_b 13.893(3)
_cell_length_c 22.308(4)
_cell_measurement_reflns_used 5176
_cell_measurement_temperature 296(2)
_cell_measurement_theta_max 24.50
_cell_measurement_theta_min 2.34
_cell_volume 3527.9(12)
_computing_cell_refinement 'Bruker SMART'
_computing_data_collection 'Bruker SMART'
_computing_data_reduction 'Bruker SAINT'
_computing_molecular_graphics 'Olex2 (Dolomanov et al., 2009)'
_computing_publication_material 'Olex2 (Dolomanov et al., 2009)'
_computing_structure_refinement 'ShelXL (Sheldrick, 2015)'
_computing_structure_solution 'SHELXT 2014/5 (Sheldrick, 2014)'
_diffrn_ambient_temperature 296.15
_diffrn_measured_fraction_theta_full 0.997
_diffrn_measured_fraction_theta_max 0.997
_diffrn_measurement_device_type 'Bruker APEX-II CCD'
_diffrn_measurement_method '\f and \w scans'
_diffrn_radiation_type MoK\a
_diffrn_radiation_wavelength 0.71073
_diffrn_reflns_av_R_equivalents 0.0375
_diffrn_reflns_av_unetI/netI 0.0472
_diffrn_reflns_Laue_measured_fraction_full 0.997
_diffrn_reflns_Laue_measured_fraction_max 0.997
_diffrn_reflns_limit_h_max 14
_diffrn_reflns_limit_h_min -9
_diffrn_reflns_limit_k_max 17
_diffrn_reflns_limit_k_min -17
_diffrn_reflns_limit_l_max 27
_diffrn_reflns_limit_l_min -27
_diffrn_reflns_number 19386
_diffrn_reflns_point_group_measured_fraction_full 0.997
_diffrn_reflns_point_group_measured_fraction_max 0.997
_diffrn_reflns_theta_full 25.242
_diffrn_reflns_theta_max 26.370
_diffrn_reflns_theta_min 2.313
_exptl_absorpt_coefficient_mu 2.618
_exptl_absorpt_correction_T_max 0.8255
_exptl_absorpt_correction_T_min 0.7716
_exptl_absorpt_correction_type multi-scan
_exptl_absorpt_process_details sadabs
_exptl_crystal_colour yellow
_exptl_crystal_colour_primary yellow
_exptl_crystal_density_diffrn 1.760
_exptl_crystal_description block
_exptl_crystal_F_000 1876
_exptl_crystal_size_max 0.12
_exptl_crystal_size_mid 0.11
_exptl_crystal_size_min 0.09
_refine_diff_density_max 0.747
_refine_diff_density_min -0.717
_refine_diff_density_rms 0.107
_refine_ls_extinction_method none
_refine_ls_goodness_of_fit_ref 0.991
_refine_ls_hydrogen_treatment constr
_refine_ls_matrix_type full
_refine_ls_number_parameters 332
_refine_ls_number_reflns 7206
_refine_ls_number_restraints 36
_refine_ls_restrained_S_all 0.999
_refine_ls_R_factor_all 0.0514
_refine_ls_R_factor_gt 0.0376
_refine_ls_shift/su_max 0.003
_refine_ls_shift/su_mean 0.000
_refine_ls_structure_factor_coef Fsqd
_refine_ls_weighting_details 'w=1/[\s^2^(Fo^2^)+(0.0683P)^2^] where P=(Fo^2^+2Fc^2^)/3'
_refine_ls_weighting_scheme calc
_refine_ls_wR_factor_gt 0.1049
_refine_ls_wR_factor_ref 0.1118
_reflns_Friedel_coverage 0.000
_reflns_number_gt 5563
_reflns_number_total 7206
_reflns_threshold_expression 'I > 2\s(I)'
_cod_data_source_file d1dt01514a2.cif
_cod_data_source_block gf20190429a_0m_sq
_cod_original_cell_volume 3527.7(12)
_cod_database_code 7708051
_shelx_shelxl_version_number 2014/7
_shelx_space_group_comment
;
The symmetry employed for this shelxl refinement is uniquely defined
by the following loop, which should always be used as a source of
symmetry information in preference to the above space-group names.
They are only intended as comments.
;
_shelx_estimated_absorpt_t_max 0.799
_shelx_estimated_absorpt_t_min 0.744
_olex2_refinement_description
;
1. Fixed Uiso
 At 1.2 times of:
  All C(H) groups
 At 1.5 times of:
  All C(H,H,H) groups
2. Uiso/Uaniso restraints and constraints
C25 \\sim C26 \\sim C27 \\sim C28: within 3.5A with sigma of 0.01 and sigma for
terminal atoms of 0.02
3.a Aromatic/amide H refined with riding coordinates:
 C3(H3), C7(H7), C9(H9), C12(H12), C14(H14), C15(H15), C16(H16), C17(H17),
 C19(H19), C22(H22)
3.b Idealised Me refined as rotating group:
 C1(H1A,H1B,H1C), C5(H5A,H5B,H5C), C20(H20A,H20B,H20C), C24(H24A,H24B,H24C),
 C26(H26A,H26B,H26C), C27(H27A,H27B,H27C), C28(H28A,H28B,H28C)
;
_olex2_submission_special_instructions 'No special instructions were received'

loop_
_space_group_symop_operation_xyz
'x, y, z'
'-x, y+1/2, -z+1/2'
'-x, -y, -z'
'x, -y-1/2, z-1/2'

loop_
_atom_site_label
_atom_site_type_symbol
_atom_site_fract_x
_atom_site_fract_y
_atom_site_fract_z
_atom_site_U_iso_or_equiv
_atom_site_adp_type
_atom_site_occupancy
_atom_site_site_symmetry_order
_atom_site_calc_flag
_atom_site_refinement_flags_posn
_atom_site_refinement_flags_adp
_atom_site_refinement_flags_occupancy
_atom_site_disorder_assembly
_atom_site_disorder_group
C1 C 0.6425(6) 0.7994(5) 0.9442(3) 0.083(2) Uani 1 1 d . . . . .
H1A H 0.7061 0.7671 0.9699 0.124 Uiso 1 1 calc GR . . . .
H1B H 0.6403 0.8655 0.9566 0.124 Uiso 1 1 calc GR . . . .
H1C H 0.6539 0.7964 0.9027 0.124 Uiso 1 1 calc GR . . . .
Dy1 Dy 0.39553(2) 0.59554(2) 1.02767(2) 0.03293(9) Uani 1 1 d . . . . .
N1 N 0.2423(3) 0.4675(3) 0.99648(16) 0.0374(9) Uani 1 1 d . . . . .
O1 O 0.5260(3) 0.7051(3) 0.99842(16) 0.0533(9) Uani 1 1 d . . . . .
C2 C 0.5282(5) 0.7512(4) 0.9499(3) 0.0518(13) Uani 1 1 d . . . . .
N2 N 0.3773(3) 0.4689(3) 1.10817(16) 0.0338(8) Uani 1 1 d . . . . .
O2 O 0.2901(3) 0.6780(2) 0.94563(15) 0.0471(8) Uani 1 1 d . . . . .
C3 C 0.4326(6) 0.7633(4) 0.9041(3) 0.0617(16) Uani 1 1 d . . . . .
H3 H 0.4445 0.7992 0.8704 0.074 Uiso 1 1 calc R . . . .
O3\ O 0.2356(3) 0.6483(2) 1.06816(15) 0.0434(8) Uani 1 1 d . . . . .
C4 C 0.3194(5) 0.7270(4) 0.9032(2) 0.0526(14) Uani 1 1 d . . . . .
O4 O 0.4709(3) 0.6763(2) 1.11787(15) 0.0439(8) Uani 1 1 d . . . . .
C5 C 0.2249(6) 0.7469(5) 0.8490(3) 0.0741(19) Uani 1 1 d . . . . .
H5A H 0.1957 0.6871 0.8308 0.111 Uiso 1 1 calc GR . . . .
H5B H 0.2569 0.7847 0.8198 0.111 Uiso 1 1 calc GR . . . .
H5C H 0.1618 0.7816 0.8620 0.111 Uiso 1 1 calc GR . . . .
O5 O 0.4399(3) 0.5000(2) 0.94917(13) 0.0362(7) Uani 1 1 d . . . . .
C6 C 0.4187(4) 0.5209(3) 0.84212(19) 0.0350(10) Uani 1 1 d . . . . .
C7 C 0.3451(4) 0.5173(3) 0.7856(2) 0.0409(11) Uani 1 1 d . . . . .
H7 H 0.3738 0.5379 0.7513 0.049 Uiso 1 1 calc R . . . .
C8 C 0.2301(4) 0.4839(4) 0.7787(2) 0.0411(11) Uani 1 1 d . . . . .
C9 C 0.1901(4) 0.4577(4) 0.8304(2) 0.0424(11) Uani 1 1 d . . . . .
H9 H 0.1145 0.4327 0.8264 0.051 Uiso 1 1 calc R . . . .
C10 C 0.2555(4) 0.4661(4) 0.8885(2) 0.0379(11) Uani 1 1 d . . . . .
C11 C 0.3724(4) 0.4964(3) 0.89501(19) 0.0325(10) Uani 1 1 d . . . . .
C12 C 0.2059(4) 0.4368(4) 0.9420(2) 0.0414(11) Uani 1 1 d . . . . .
H12 H 0.1440 0.3931 0.9361 0.050 Uiso 1 1 calc R . . . .
C13 C 0.1890(4) 0.4329(3) 1.0460(2) 0.0364(10) Uani 1 1 d . . . . .
C14 C 0.0737(5) 0.4046(3) 1.0394(2) 0.0451(12) Uani 1 1 d . . . . .
H14 H 0.0269 0.4045 1.0009 0.054 Uiso 1 1 calc R . . . .
C15 C 0.0264(5) 0.3761(4) 1.0894(3) 0.0536(14) Uani 1 1 d . . . . .
H15 H -0.0518 0.3572 1.0847 0.064 Uiso 1 1 calc R . . . .
C16 C 0.0971(5) 0.3759(4) 1.1472(3) 0.0542(14) Uani 1 1 d . . . . .
H16 H 0.0661 0.3554 1.1808 0.065 Uiso 1 1 calc R . . . .
C17 C 0.2117(5) 0.4057(3) 1.1545(2) 0.0471(12) Uani 1 1 d . . . . .
H17 H 0.2574 0.4066 1.1932 0.056 Uiso 1 1 calc R . . . .
C18 C 0.2606(4) 0.4346(3) 1.1045(2) 0.0363(10) Uani 1 1 d . . . . .
C19 C 0.4583(4) 0.4465(3) 1.1523(2) 0.0377(10) Uani 1 1 d . . . . .
H19 H 0.4389 0.4072 1.1828 0.045 Uiso 1 1 calc R . . . .
C20 C 0.0962(5) 0.6633(5) 1.1328(3) 0.0691(18) Uani 1 1 d . . . . .
H20A H 0.0535 0.7150 1.1105 0.104 Uiso 1 1 calc GR . . . .
H20B H 0.0949 0.6710 1.1755 0.104 Uiso 1 1 calc GR . . . .
H20C H 0.0603 0.6030 1.1191 0.104 Uiso 1 1 calc GR . . . .
C21 C 0.2225(5) 0.6644(4) 1.1224(2) 0.0467(12) Uani 1 1 d . . . . .
C22 C 0.3136(5) 0.6829(4) 1.1711(2) 0.0582(15) Uani 1 1 d . . . . .
H22 H 0.2940 0.6904 1.2095 0.070 Uiso 1 1 calc R . . . .
C23 C 0.4303(5) 0.6909(4) 1.1660(2) 0.0467(12) Uani 1 1 d . . . . .
C24 C 0.5172(6) 0.7183(5) 1.2220(3) 0.0706(18) Uani 1 1 d . . . . .
H24A H 0.5803 0.6725 1.2283 0.106 Uiso 1 1 calc GR . . . .
H24B H 0.4786 0.7187 1.2567 0.106 Uiso 1 1 calc GR . . . .
H24C H 0.5480 0.7813 1.2165 0.106 Uiso 1 1 calc GR . . . .
C25 C 0.1532(5) 0.4779(5) 0.7154(2) 0.0565(14) Uani 1 1 d . U . . .
C26 C 0.1231(8) 0.5778(6) 0.6896(4) 0.113(3) Uani 1 1 d . U . . .
H26A H 0.0725 0.5724 0.6507 0.169 Uiso 1 1 calc GR . . . .
H26B H 0.1940 0.6107 0.6848 0.169 Uiso 1 1 calc GR . . . .
H26C H 0.0838 0.6135 0.7170 0.169 Uiso 1 1 calc GR . . . .
C27 C 0.2110(8) 0.4179(7) 0.6734(3) 0.119(3) Uani 1 1 d . U . . .
H27A H 0.2172 0.3527 0.6878 0.178 Uiso 1 1 calc GR . . . .
H27B H 0.2881 0.4428 0.6724 0.178 Uiso 1 1 calc GR . . . .
H27C H 0.1649 0.4198 0.6332 0.178 Uiso 1 1 calc GR . . . .
C28 C 0.0294(7) 0.4350(7) 0.7155(3) 0.111(3) Uani 1 1 d . U . . .
H28A H 0.0369 0.3752 0.7374 0.167 Uiso 1 1 calc GR . . . .
H28B H -0.0090 0.4239 0.6743 0.167 Uiso 1 1 calc GR . . . .
H28C H -0.0162 0.4793 0.7348 0.167 Uiso 1 1 calc GR . . . .

loop_
_atom_site_aniso_label
_atom_site_aniso_U_11
_atom_site_aniso_U_22
_atom_site_aniso_U_33
_atom_site_aniso_U_23
_atom_site_aniso_U_13
_atom_site_aniso_U_12
C1 0.098(5) 0.070(4) 0.093(5) 0.007(4) 0.049(5) -0.028(4)
Dy1 0.03111(13) 0.04192(14) 0.02742(13) 0.00244(9) 0.00972(9) -0.00270(9)
N1 0.035(2) 0.052(2) 0.0265(19) 0.0006(17) 0.0105(16) -0.0016(18)
O1 0.055(2) 0.059(2) 0.048(2) 0.0071(18) 0.0141(18) -0.0120(18)
C2 0.061(4) 0.045(3) 0.054(3) 0.001(2) 0.023(3) -0.007(3)
N2 0.0301(19) 0.045(2) 0.0281(19) 0.0011(16) 0.0099(16) -0.0048(16)
O2 0.051(2) 0.054(2) 0.0384(19) 0.0132(16) 0.0119(16) 0.0050(16)
C3 0.087(5) 0.057(3) 0.046(3) 0.011(3) 0.025(3) -0.013(3)
O3\ 0.0393(19) 0.054(2) 0.0399(19) -0.0031(16) 0.0149(15) 0.0022(16)
C4 0.070(4) 0.054(3) 0.038(3) 0.009(2) 0.020(3) 0.011(3)
O4 0.0410(19) 0.053(2) 0.0380(18) -0.0030(15) 0.0081(15) -0.0092(15)
C5 0.084(5) 0.090(5) 0.046(3) 0.024(3) 0.007(3) 0.011(4)
O5 0.0316(16) 0.0541(19) 0.0233(15) 0.0004(13) 0.0059(13) 0.0006(14)
C6 0.036(2) 0.045(3) 0.026(2) -0.0012(19) 0.0086(19) 0.000(2)
C7 0.045(3) 0.054(3) 0.025(2) 0.002(2) 0.008(2) -0.002(2)
C8 0.039(3) 0.054(3) 0.029(2) -0.002(2) 0.003(2) 0.001(2)
C9 0.033(3) 0.061(3) 0.033(3) -0.004(2) 0.007(2) -0.007(2)
C10 0.032(2) 0.054(3) 0.029(2) 0.001(2) 0.0083(19) -0.002(2)
C11 0.032(2) 0.043(2) 0.024(2) 0.0013(18) 0.0086(18) 0.0022(19)
C12 0.030(2) 0.058(3) 0.036(3) 0.003(2) 0.006(2) -0.004(2)
C13 0.038(3) 0.041(2) 0.034(2) -0.0007(19) 0.015(2) 0.000(2)
C14 0.040(3) 0.057(3) 0.040(3) 0.003(2) 0.009(2) -0.009(2)
C15 0.038(3) 0.071(4) 0.054(3) 0.000(3) 0.017(3) -0.012(3)
C16 0.045(3) 0.075(4) 0.047(3) 0.010(3) 0.018(3) -0.012(3)
C17 0.044(3) 0.064(3) 0.036(3) 0.003(2) 0.014(2) -0.006(2)
C18 0.032(2) 0.044(2) 0.034(2) 0.002(2) 0.010(2) -0.006(2)
C19 0.040(3) 0.044(3) 0.031(2) 0.007(2) 0.014(2) -0.004(2)
C20 0.051(4) 0.092(5) 0.071(4) -0.025(4) 0.030(3) -0.006(3)
C21 0.047(3) 0.047(3) 0.051(3) -0.004(2) 0.024(3) -0.002(2)
C22 0.063(4) 0.076(4) 0.041(3) -0.013(3) 0.025(3) -0.005(3)
C23 0.049(3) 0.052(3) 0.040(3) -0.007(2) 0.010(2) -0.003(2)
C24 0.079(4) 0.086(5) 0.044(3) -0.019(3) 0.003(3) -0.003(4)
C25 0.055(3) 0.085(4) 0.028(2) -0.003(3) 0.005(2) -0.009(3)
C26 0.131(7) 0.119(6) 0.071(5) 0.013(4) -0.029(5) 0.007(5)
C27 0.115(6) 0.187(8) 0.047(4) -0.041(4) -0.010(4) 0.017(6)
C28 0.083(5) 0.181(7) 0.059(4) -0.004(5) -0.018(4) -0.041(5)

loop_
_atom_type_symbol
_atom_type_description
_atom_type_scat_dispersion_real
_atom_type_scat_dispersion_imag
_atom_type_scat_source
C C 0.0033 0.0016 'International Tables Vol C Tables 4.2.6.8 and 6.1.1.4'
H H 0.0000 0.0000 'International Tables Vol C Tables 4.2.6.8 and 6.1.1.4'
Dy Dy -0.1892 4.4098 'International Tables Vol C Tables 4.2.6.8 and 6.1.1.4'
N N 0.0061 0.0033 'International Tables Vol C Tables 4.2.6.8 and 6.1.1.4'
O O 0.0106 0.0060 'International Tables Vol C Tables 4.2.6.8 and 6.1.1.4'
Cl Cl 0.1484 0.1585 'International Tables Vol C Tables 4.2.6.8 and 6.1.1.4'

loop_
_geom_angle_atom_site_label_1
_geom_angle_atom_site_label_2
_geom_angle_atom_site_label_3
_geom_angle
_geom_angle_site_symmetry_1
_geom_angle_site_symmetry_3
_geom_angle_publ_flag
H1A C1 H1B 109.5 . . ?
H1A C1 H1C 109.5 . . ?
H1B C1 H1C 109.5 . . ?
C2 C1 H1A 109.5 . . ?
C2 C1 H1B 109.5 . . ?
C2 C1 H1C 109.5 . . ?
N1 Dy1 Dy1 82.96(9) . 3_667 ?
N1 Dy1 N2 64.30(12) . . ?
O1 Dy1 Dy1 83.61(9) . 3_667 ?
O1 Dy1 N1 147.88(12) . . ?
O1 Dy1 N2 142.23(12) . . ?
O1 Dy1 O2 74.37(13) . . ?
O1 Dy1 O4 76.34(12) . . ?
O1 Dy1 O5 85.55(12) . . ?
N2 Dy1 Dy1 83.47(8) . 3_667 ?
O2 Dy1 Dy1 110.68(8) . 3_667 ?
O2 Dy1 N1 83.35(12) . . ?
O2 Dy1 N2 143.24(12) . . ?
O2 Dy1 O4 120.55(13) . . ?
O2 Dy1 O5 80.93(11) . . ?
O3\ Dy1 Dy1 155.98(9) . 3_667 ?
O3\ Dy1 N1 76.15(12) . . ?
O3\ Dy1 O1 120.41(12) . . ?
O3\ Dy1 N2 76.91(12) . . ?
O3\ Dy1 O2 78.81(12) . . ?
O3\ Dy1 O4 73.42(12) . . ?
O3\ Dy1 O5 140.49(11) . . ?
O4 Dy1 Dy1 115.98(8) . 3_667 ?
O4 Dy1 N1 135.65(11) . . ?
O4 Dy1 N2 77.83(11) . . ?
O5 Dy1 Dy1 31.69(7) . 3_667 ?
O5 Dy1 Dy1 32.03(7) 3_667 3_667 ?
O5 Dy1 N1 99.69(12) 3_667 . ?
O5 Dy1 N1 68.06(11) . . ?
O5 Dy1 O1 83.59(12) 3_667 . ?
O5 Dy1 N2 67.13(11) 3_667 . ?
O5 Dy1 N2 101.11(12) . . ?
O5 Dy1 O2 139.62(11) 3_667 . ?
O5 Dy1 O3\ 141.27(11) 3_667 . ?
O5 Dy1 O4 85.10(11) 3_667 . ?
O5 Dy1 O4 145.58(11) . . ?
O5 Dy1 O5 63.72(12) 3_667 . ?
C12 N1 Dy1 126.3(3) . . ?
C12 N1 C13 120.0(4) . . ?
C13 N1 Dy1 113.5(3) . . ?
C2 O1 Dy1 133.5(4) . . ?
O1 C2 C1 116.6(5) . . ?
O1 C2 C3 124.3(5) . . ?
C3 C2 C1 118.9(5) . . ?
C18 N2 Dy1 112.7(3) . . ?
C19 N2 Dy1 125.0(3) . . ?
C19 N2 C18 121.8(4) . . ?
C4 O2 Dy1 133.4(4) . . ?
C2 C3 H3 116.8 . . ?
C2 C3 C4 126.3(5) . . ?
C4 C3 H3 116.8 . . ?
C21 O3\ Dy1 131.8(3) . . ?
O2 C4 C3 123.9(5) . . ?
O2 C4 C5 116.7(5) . . ?
C3 C4 C5 119.4(5) . . ?
C23 O4 Dy1 132.3(3) . . ?
C4 C5 H5A 109.5 . . ?
C4 C5 H5B 109.5 . . ?
C4 C5 H5C 109.5 . . ?
H5A C5 H5B 109.5 . . ?
H5A C5 H5C 109.5 . . ?
H5B C5 H5C 109.5 . . ?
Dy1 O5 Dy1 116.28(12) 3_667 . ?
C11 O5 Dy1 121.1(3) . 3_667 ?
C11 O5 Dy1 122.6(3) . . ?
C7 C6 C11 119.0(4) . . ?
C7 C6 C19 120.9(4) . 3_667 ?
C11 C6 C19 120.0(4) . 3_667 ?
C6 C7 H7 118.9 . . ?
C8 C7 C6 122.2(4) . . ?
C8 C7 H7 118.9 . . ?
C7 C8 C25 120.6(4) . . ?
C9 C8 C7 117.0(4) . . ?
C9 C8 C25 122.3(4) . . ?
C8 C9 H9 118.1 . . ?
C8 C9 C10 123.8(4) . . ?
C10 C9 H9 118.1 . . ?
C9 C10 C11 118.8(4) . . ?
C9 C10 C12 120.6(4) . . ?
C11 C10 C12 120.5(4) . . ?
O5 C11 C6 120.3(4) . . ?
O5 C11 C10 120.8(4) . . ?
C10 C11 C6 118.9(4) . . ?
N1 C12 C10 124.4(4) . . ?
N1 C12 H12 117.8 . . ?
C10 C12 H12 117.8 . . ?
C14 C13 N1 123.5(4) . . ?
C14 C13 C18 120.2(4) . . ?
C18 C13 N1 116.2(4) . . ?
C13 C14 H14 119.7 . . ?
C13 C14 C15 120.6(5) . . ?
C15 C14 H14 119.7 . . ?
C14 C15 H15 120.2 . . ?
C14 C15 C16 119.6(5) . . ?
C16 C15 H15 120.2 . . ?
C15 C16 H16 119.8 . . ?
C17 C16 C15 120.3(5) . . ?
C17 C16 H16 119.8 . . ?
C16 C17 H17 119.7 . . ?
C16 C17 C18 120.7(5) . . ?
C18 C17 H17 119.7 . . ?
C13 C18 N2 117.1(4) . . ?
C17 C18 N2 124.3(4) . . ?
C17 C18 C13 118.6(4) . . ?
N2 C19 C6 123.9(4) . 3_667 ?
N2 C19 H19 118.1 . . ?
C6 C19 H19 118.1 3_667 . ?
H20A C20 H20B 109.5 . . ?
H20A C20 H20C 109.5 . . ?
H20B C20 H20C 109.5 . . ?
C21 C20 H20A 109.5 . . ?
C21 C20 H20B 109.5 . . ?
C21 C20 H20C 109.5 . . ?
O3\ C21 C20 115.2(5) . . ?
O3\ C21 C22 125.1(5) . . ?
C22 C21 C20 119.7(5) . . ?
C21 C22 H22 117.8 . . ?
C23 C22 C21 124.5(5) . . ?
C23 C22 H22 117.8 . . ?
O4 C23 C22 124.9(5) . . ?
O4 C23 C24 116.9(5) . . ?
C22 C23 C24 118.2(5) . . ?
C23 C24 H24A 109.5 . . ?
C23 C24 H24B 109.5 . . ?
C23 C24 H24C 109.5 . . ?
H24A C24 H24B 109.5 . . ?
H24A C24 H24C 109.5 . . ?
H24B C24 H24C 109.5 . . ?
C8 C25 C28 114.0(5) . . ?
C26 C25 C8 110.8(5) . . ?
C26 C25 C28 101.7(6) . . ?
C27 C25 C8 110.8(5) . . ?
C27 C25 C26 111.7(6) . . ?
C27 C25 C28 107.5(6) . . ?
C25 C26 H26A 109.5 . . ?
C25 C26 H26B 109.5 . . ?
C25 C26 H26C 109.5 . . ?
H26A C26 H26B 109.5 . . ?
H26A C26 H26C 109.5 . . ?
H26B C26 H26C 109.5 . . ?
C25 C27 H27A 109.5 . . ?
C25 C27 H27B 109.5 . . ?
C25 C27 H27C 109.5 . . ?
H27A C27 H27B 109.5 . . ?
H27A C27 H27C 109.5 . . ?
H27B C27 H27C 109.5 . . ?
C25 C28 H28A 109.5 . . ?
C25 C28 H28B 109.5 . . ?
C25 C28 H28C 109.5 . . ?
H28A C28 H28B 109.5 . . ?
H28A C28 H28C 109.5 . . ?
H28B C28 H28C 109.5 . . ?

loop_
_geom_bond_atom_site_label_1
_geom_bond_atom_site_label_2
_geom_bond_distance
_geom_bond_site_symmetry_2
_geom_bond_publ_flag
C1 H1A 0.9600 . ?
C1 H1B 0.9600 . ?
C1 H1C 0.9600 . ?
C1 C2 1.506(8) . ?
Dy1 Dy1 3.9310(6) 3_667 ?
Dy1 N1 2.521(4) . ?
Dy1 O1 2.315(3) . ?
Dy1 N2 2.549(4) . ?
Dy1 O2 2.317(3) . ?
Dy1 O3\ 2.315(3) . ?
Dy1 O4 2.335(3) . ?
Dy1 O5 2.303(3) 3_667 ?
Dy1 O5 2.325(3) . ?
N1 C12 1.287(6) . ?
N1 C13 1.438(5) . ?
O1 C2 1.261(6) . ?
C2 C3 1.379(8) . ?
N2 C18 1.420(6) . ?
N2 C19 1.273(6) . ?
O2 C4 1.260(6) . ?
C3 H3 0.9300 . ?
C3 C4 1.399(8) . ?
O3\ C21 1.265(6) . ?
C4 C5 1.506(8) . ?
O4 C23 1.262(6) . ?
C5 H5A 0.9600 . ?
C5 H5B 0.9600 . ?
C5 H5C 0.9600 . ?
O5 Dy1 2.303(3) 3_667 ?
O5 C11 1.319(5) . ?
C6 C7 1.393(6) . ?
C6 C11 1.420(6) . ?
C6 C19 1.477(6) 3_667 ?
C7 H7 0.9300 . ?
C7 C8 1.390(6) . ?
C8 C9 1.366(6) . ?
C8 C25 1.534(6) . ?
C9 H9 0.9300 . ?
C9 C10 1.387(6) . ?
C10 C11 1.399(6) . ?
C10 C12 1.469(6) . ?
C12 H12 0.9300 . ?
C13 C14 1.372(7) . ?
C13 C18 1.418(6) . ?
C14 H14 0.9300 . ?
C14 C15 1.384(7) . ?
C15 H15 0.9300 . ?
C15 C16 1.400(8) . ?
C16 H16 0.9300 . ?
C16 C17 1.370(7) . ?
C17 H17 0.9300 . ?
C17 C18 1.396(6) . ?
C19 C6 1.477(6) 3_667 ?
C19 H19 0.9300 . ?
C20 H20A 0.9600 . ?
C20 H20B 0.9600 . ?
C20 H20C 0.9600 . ?
C20 C21 1.519(7) . ?
C21 C22 1.399(8) . ?
C22 H22 0.9300 . ?
C22 C23 1.379(7) . ?
C23 C24 1.507(7) . ?
C24 H24A 0.9600 . ?
C24 H24B 0.9600 . ?
C24 H24C 0.9600 . ?
C25 C26 1.519(9) . ?
C25 C27 1.495(9) . ?
C25 C28 1.550(9) . ?
C26 H26A 0.9600 . ?
C26 H26B 0.9600 . ?
C26 H26C 0.9600 . ?
C27 H27A 0.9600 . ?
C27 H27B 0.9600 . ?
C27 H27C 0.9600 . ?
C28 H28A 0.9600 . ?
C28 H28B 0.9600 . ?
C28 H28C 0.9600 . ?

loop_
_geom_torsion_atom_site_label_1
_geom_torsion_atom_site_label_2
_geom_torsion_atom_site_label_3
_geom_torsion_atom_site_label_4
_geom_torsion
_geom_torsion_site_symmetry_1
_geom_torsion_site_symmetry_2
_geom_torsion_site_symmetry_3
_geom_torsion_site_symmetry_4
_geom_torsion_publ_flag
C1 C2 C3 C4 -177.3(6) . . . . ?
Dy1 N1 C12 C10 5.4(7) . . . . ?
Dy1 N1 C13 C14 146.0(4) . . . . ?
Dy1 N1 C13 C18 -30.3(5) . . . . ?
Dy1 O1 C2 C1 -166.9(4) . . . . ?
Dy1 O1 C2 C3 16.1(9) . . . . ?
Dy1 N2 C18 C13 30.9(5) . . . . ?
Dy1 N2 C18 C17 -147.1(4) . . . . ?
Dy1 N2 C19 C6 -10.4(6) . . . 3_667 ?
Dy1 O2 C4 C3 -16.5(8) . . . . ?
Dy1 O2 C4 C5 163.9(4) . . . . ?
Dy1 O3\ C21 C20 -158.7(4) . . . . ?
Dy1 O3\ C21 C22 21.7(8) . . . . ?
Dy1 O4 C23 C22 -18.4(8) . . . . ?
Dy1 O4 C23 C24 161.1(4) . . . . ?
Dy1 O5 C11 C6 -61.6(5) 3_667 . . . ?
Dy1 O5 C11 C6 121.7(4) . . . . ?
Dy1 O5 C11 C10 -59.9(5) . . . . ?
Dy1 O5 C11 C10 116.8(4) 3_667 . . . ?
N1 C13 C14 C15 -177.1(5) . . . . ?
N1 C13 C18 N2 -0.8(6) . . . . ?
N1 C13 C18 C17 177.4(4) . . . . ?
O1 C2 C3 C4 -0.4(10) . . . . ?
C2 C3 C4 O2 0.6(10) . . . . ?
C2 C3 C4 C5 -179.8(6) . . . . ?
O3\ C21 C22 C23 3.3(9) . . . . ?
C6 C7 C8 C9 2.3(7) . . . . ?
C6 C7 C8 C25 -177.9(5) . . . . ?
C7 C6 C11 O5 -179.4(4) . . . . ?
C7 C6 C11 C10 2.1(7) . . . . ?
C7 C8 C9 C10 2.6(8) . . . . ?
C7 C8 C25 C26 -68.6(7) . . . . ?
C7 C8 C25 C27 56.0(8) . . . . ?
C7 C8 C25 C28 177.4(6) . . . . ?
C8 C9 C10 C11 -5.0(8) . . . . ?
C8 C9 C10 C12 179.6(5) . . . . ?
C9 C8 C25 C26 111.1(7) . . . . ?
C9 C8 C25 C27 -124.3(6) . . . . ?
C9 C8 C25 C28 -2.8(9) . . . . ?
C9 C10 C11 O5 -176.0(4) . . . . ?
C9 C10 C11 C6 2.5(7) . . . . ?
C9 C10 C12 N1 -157.8(5) . . . . ?
C11 C6 C7 C8 -4.6(7) . . . . ?
C11 C10 C12 N1 26.9(8) . . . . ?
C12 N1 C13 C14 -30.2(7) . . . . ?
C12 N1 C13 C18 153.5(5) . . . . ?
C12 C10 C11 O5 -0.7(7) . . . . ?
C12 C10 C11 C6 177.8(4) . . . . ?
C13 N1 C12 C10 -178.9(4) . . . . ?
C13 C14 C15 C16 -0.2(9) . . . . ?
C14 C13 C18 N2 -177.2(4) . . . . ?
C14 C13 C18 C17 0.9(7) . . . . ?
C14 C15 C16 C17 1.4(9) . . . . ?
C15 C16 C17 C18 -1.4(9) . . . . ?
C16 C17 C18 N2 178.2(5) . . . . ?
C16 C17 C18 C13 0.2(8) . . . . ?
C18 N2 C19 C6 179.2(4) . . . 3_667 ?
C18 C13 C14 C15 -0.9(8) . . . . ?
C19 N2 C18 C13 -157.6(5) . . . . ?
C19 N2 C18 C17 24.4(7) . . . . ?
C19 C6 C7 C8 177.8(4) 3_667 . . . ?
C19 C6 C11 O5 -1.8(7) 3_667 . . . ?
C19 C6 C11 C10 179.7(4) 3_667 . . . ?
C20 C21 C22 C23 -176.3(6) . . . . ?
C21 C22 C23 O4 -4.9(9) . . . . ?
C21 C22 C23 C24 175.6(6) . . . . ?
C25 C8 C9 C10 -177.1(5) . . . . ?
